data_1518982
loop_
_publ_author_name
'Reed J. Eisenhart'
'Rebecca K. Carlson'
'Kelsey M. Boyle'
'Laura Gagliardi'
'Connie C. Lu'

_publ_section_title
;
 Synthesis and redox reactivity of a phosphine-ligated dichromium
 paddlewheel
;
_journal_name_full 'Inorganica Chimica Acta'
_journal_page_first 336
_journal_page_last 344
_journal_volume 424
_journal_year 2015
_chemical_formula_moiety 'C52 H80 Cr2 N4 O2 P4'
_chemical_formula_sum 'C52 H80 Cr2 N4 O2 P4'
_chemical_formula_weight 1021.08
_space_group_IT_number 15
_symmetry_cell_setting monoclinic
_symmetry_space_group_name_Hall '-C 2yc'
_symmetry_space_group_name_H-M 'C 1 2/c 1'
_atom_sites_solution_hydrogens geom
_atom_sites_solution_primary direct
_atom_sites_solution_secondary difmap
_cell_angle_alpha 90.00
_cell_angle_beta 109.9490(10)
_cell_angle_gamma 90.00
_cell_formula_units_Z 4
_cell_length_a 21.9852(14)
_cell_length_b 10.9414(7)
_cell_length_c 22.4321(15)
_cell_measurement_reflns_used 9984
_cell_measurement_temperature 173(2)
_cell_measurement_theta_max 25.01
_cell_measurement_theta_min 2.24
_cell_volume 5072.2(6)
_computing_cell_refinement 'SAINT, Bruker'
_computing_data_collection 'APEX II, Bruker'
_computing_data_reduction 'SAINT, Bruker'
_computing_molecular_graphics 'SHELXTL, Bruker'
_computing_structure_refinement 'SHELXL-97 (Sheldrick, 2008)'
_computing_structure_solution 'SHELXS-97 (Sheldrick, 2008)'
_diffrn_ambient_temperature 173(2)
_diffrn_measured_fraction_theta_full 1.000
_diffrn_measured_fraction_theta_max 1.000
_diffrn_measurement_device_type 'Bruker APEX II CCD'
_diffrn_measurement_method 'area detector, omega scans per phi'
_diffrn_radiation_monochromator graphite
_diffrn_radiation_source 'normal-focus sealed tube'
_diffrn_radiation_type MoK\a
_diffrn_radiation_wavelength 0.71073
_diffrn_reflns_av_R_equivalents 0.0206
_diffrn_reflns_av_sigmaI/netI 0.0146
_diffrn_reflns_limit_h_max 26
_diffrn_reflns_limit_h_min -25
_diffrn_reflns_limit_k_max 13
_diffrn_reflns_limit_k_min -13
_diffrn_reflns_limit_l_max 26
_diffrn_reflns_limit_l_min -26
_diffrn_reflns_number 23741
_diffrn_reflns_theta_full 25.02
_diffrn_reflns_theta_max 25.02
_diffrn_reflns_theta_min 1.93
_exptl_absorpt_coefficient_mu 0.599
_exptl_absorpt_correction_T_max 0.9426
_exptl_absorpt_correction_T_min 0.8896
_exptl_absorpt_correction_type multi-scan
_exptl_absorpt_process_details 'SADABS, R. Blessing, 1995'
_exptl_crystal_colour Brown
_exptl_crystal_density_diffrn 1.337
_exptl_crystal_density_method 'not measured'
_exptl_crystal_description Plate
_exptl_crystal_F_000 2176
_exptl_crystal_size_max 0.20
_exptl_crystal_size_mid 0.20
_exptl_crystal_size_min 0.10
_refine_diff_density_max 0.296
_refine_diff_density_min -0.344
_refine_diff_density_rms 0.056
_refine_ls_extinction_method none
_refine_ls_goodness_of_fit_ref 1.062
_refine_ls_hydrogen_treatment constr
_refine_ls_matrix_type full
_refine_ls_number_parameters 297
_refine_ls_number_reflns 4473
_refine_ls_number_restraints 0
_refine_ls_restrained_S_all 1.062
_refine_ls_R_factor_all 0.0279
_refine_ls_R_factor_gt 0.0258
_refine_ls_shift/su_max 0.001
_refine_ls_shift/su_mean 0.000
_refine_ls_structure_factor_coef Fsqd
_refine_ls_weighting_details 'calc w=1/[\s^2^(Fo^2^)+(0.0304P)^2^+7.4532P] where P=(Fo^2^+2Fc^2^)/3'
_refine_ls_weighting_scheme calc
_refine_ls_wR_factor_gt 0.0673
_refine_ls_wR_factor_ref 0.0688
_reflns_number_gt 4187
_reflns_number_total 4473
_reflns_threshold_expression >2sigma(I)
_cod_data_source_file ICA-2015-424-336-344-2.cif
_cod_data_source_block 12207_0m_complex3
_cod_depositor_comments
;
The following automatic conversions were performed:

'_symmetry_cell_setting' value 'Monoclinic' changed to 'monoclinic'
according to the built-in table from CIF Core dictionary named
'cif_core.dic' version 2.4.1 from 2010-06-29.

'_exptl_absorpt_correction_type' value 'Multi-scan' changed to
'multi-scan' according to the built-in table from CIF Core dictionary
named 'cif_core.dic' version 2.4.1 from 2010-06-29.

Automatic conversion script
Id: cif_fix_values 3105 2015-03-04 15:46:00Z robertas 
;
_cod_original_sg_symbol_H-M C2/C
_cod_database_code 1518982

loop_
_symmetry_equiv_pos_as_xyz
'x, y, z'
'-x, y, -z+1/2'
'x+1/2, y+1/2, z'
'-x+1/2, y+1/2, -z+1/2'
'-x, -y, -z'
'x, -y, z-1/2'
'-x+1/2, -y+1/2, -z'
'x+1/2, -y+1/2, z-1/2'

loop_
_atom_site_label
_atom_site_type_symbol
_atom_site_fract_x
_atom_site_fract_y
_atom_site_fract_z
_atom_site_U_iso_or_equiv
_atom_site_adp_type
_atom_site_occupancy
_atom_site_symmetry_multiplicity
_atom_site_calc_flag
_atom_site_refinement_flags
_atom_site_disorder_assembly
_atom_site_disorder_group
Cr1 Cr 0.032638(11) 0.70046(2) 0.297775(11) 0.01303(8) Uani 1 1 d . . .
P1 P 0.098061(19) 0.86675(4) 0.266924(19) 0.01648(10) Uani 1 1 d . . .
P2 P -0.043423(19) 0.55251(4) 0.327575(18) 0.01471(10) Uani 1 1 d . . .
O1 O 0.09311(6) 0.68128(11) 0.40028(5) 0.0254(3) Uani 1 1 d . . .
N1 N 0.00160(6) 0.83143(12) 0.34449(6) 0.0171(3) Uani 1 1 d . . .
N2 N 0.09996(6) 0.56994(12) 0.30001(6) 0.0150(3) Uani 1 1 d . . .
C1 C 0.11653(8) 1.01873(16) 0.30705(9) 0.0253(4) Uani 1 1 d . . .
H4 H 0.0759 1.0465 0.3114 0.030 Uiso 1 1 calc R . .
C2 C 0.16565(10) 1.01738(19) 0.37416(9) 0.0348(5) Uani 1 1 d . . .
H2 H 0.2086 1.0122 0.3723 0.052 Uiso 1 1 calc R . .
H1 H 0.1578 0.9480 0.3967 0.052 Uiso 1 1 calc R . .
H3 H 0.1616 1.0910 0.3957 0.052 Uiso 1 1 calc R . .
C3 C 0.13611(10) 1.11921(17) 0.26956(10) 0.0371(5) Uani 1 1 d . . .
H5 H 0.1350 1.1970 0.2889 0.056 Uiso 1 1 calc R . .
H6 H 0.1065 1.1199 0.2267 0.056 Uiso 1 1 calc R . .
H7 H 0.1791 1.1037 0.2696 0.056 Uiso 1 1 calc R . .
C4 C 0.04815(8) 0.91983(15) 0.18683(8) 0.0205(3) Uani 1 1 d . . .
H40 H 0.0281 0.9972 0.1903 0.025 Uiso 1 1 calc R . .
H8 H 0.0756 0.9329 0.1616 0.025 Uiso 1 1 calc R . .
C5 C 0.04223(8) 0.86477(15) 0.40409(8) 0.0183(3) Uani 1 1 d . . .
C6 C 0.09444(8) 0.78591(15) 0.43621(8) 0.0190(3) Uani 1 1 d . . .
C7 C 0.17403(8) 0.80341(16) 0.26057(8) 0.0224(4) Uani 1 1 d . . .
H9 H 0.1614 0.7247 0.2391 0.027 Uiso 1 1 calc R . .
C8 C 0.20710(10) 0.8715(2) 0.22084(11) 0.0384(5) Uani 1 1 d . . .
H11 H 0.2242 0.9474 0.2411 0.058 Uiso 1 1 calc R . .
H10 H 0.1762 0.8875 0.1795 0.058 Uiso 1 1 calc R . .
H12 H 0.2417 0.8225 0.2169 0.058 Uiso 1 1 calc R . .
C9 C 0.22332(9) 0.77087(19) 0.32569(9) 0.0344(4) Uani 1 1 d . . .
H14 H 0.2515 0.7076 0.3209 0.052 Uiso 1 1 calc R . .
H15 H 0.2009 0.7426 0.3530 0.052 Uiso 1 1 calc R . .
H13 H 0.2483 0.8420 0.3439 0.052 Uiso 1 1 calc R . .
C10 C 0.13598(7) 0.58312(15) 0.41409(7) 0.0185(3) Uani 1 1 d . . .
C11 C 0.13951(7) 0.52784(14) 0.35822(7) 0.0158(3) Uani 1 1 d . . .
C12 C -0.10558(8) 0.50120(15) 0.25345(7) 0.0175(3) Uani 1 1 d . . .
H16 H -0.1001 0.4147 0.2473 0.021 Uiso 1 1 calc R . .
H31 H -0.1483 0.5133 0.2562 0.021 Uiso 1 1 calc R . .
C13 C -0.08707(8) 0.63177(15) 0.37518(7) 0.0192(3) Uani 1 1 d . . .
H17 H -0.0908 0.7173 0.3614 0.023 Uiso 1 1 calc R . .
C14 C -0.15620(8) 0.59121(18) 0.36712(8) 0.0270(4) Uani 1 1 d . . .
H19 H -0.1557 0.5076 0.3802 0.041 Uiso 1 1 calc R . .
H20 H -0.1830 0.5987 0.3234 0.041 Uiso 1 1 calc R . .
H18 H -0.1731 0.6419 0.3927 0.041 Uiso 1 1 calc R . .
C15 C -0.04541(9) 0.63409(17) 0.44587(8) 0.0252(4) Uani 1 1 d . . .
H22 H -0.0628 0.6928 0.4675 0.038 Uiso 1 1 calc R . .
H23 H -0.0018 0.6563 0.4503 0.038 Uiso 1 1 calc R . .
H21 H -0.0456 0.5546 0.4639 0.038 Uiso 1 1 calc R . .
C16 C -0.01419(8) 0.40692(15) 0.37187(7) 0.0199(3) Uani 1 1 d . . .
H27 H 0.0191 0.4296 0.4121 0.024 Uiso 1 1 calc R . .
C17 C 0.01871(9) 0.32441(16) 0.33687(8) 0.0250(4) Uani 1 1 d . . .
H25 H 0.0419 0.2606 0.3648 0.038 Uiso 1 1 calc R . .
H24 H 0.0483 0.3719 0.3233 0.038 Uiso 1 1 calc R . .
H26 H -0.0135 0.2890 0.3005 0.038 Uiso 1 1 calc R . .
C18 C -0.06511(9) 0.33257(16) 0.38863(9) 0.0281(4) Uani 1 1 d . . .
H29 H -0.1013 0.3168 0.3508 0.042 Uiso 1 1 calc R . .
H30 H -0.0794 0.3779 0.4180 0.042 Uiso 1 1 calc R . .
H28 H -0.0466 0.2565 0.4075 0.042 Uiso 1 1 calc R . .
C19 C 0.18286(8) 0.42893(15) 0.36823(8) 0.0206(3) Uani 1 1 d . . .
H35 H 0.1903 0.3935 0.3336 0.025 Uiso 1 1 calc R . .
C20 C 0.21483(8) 0.38312(17) 0.42865(8) 0.0271(4) Uani 1 1 d . . .
H34 H 0.2430 0.3175 0.4337 0.033 Uiso 1 1 calc R . .
C21 C 0.20547(9) 0.43312(17) 0.48109(8) 0.0280(4) Uani 1 1 d . . .
H33 H 0.2256 0.3993 0.5210 0.034 Uiso 1 1 calc R . .
C22 C 0.16555(8) 0.53489(17) 0.47371(8) 0.0244(4) Uani 1 1 d . . .
H32 H 0.1589 0.5700 0.5087 0.029 Uiso 1 1 calc R . .
C23 C 0.14097(8) 0.81426(17) 0.49343(8) 0.0247(4) Uani 1 1 d . . .
H39 H 0.1753 0.7612 0.5119 0.030 Uiso 1 1 calc R . .
C24 C 0.13602(9) 0.92376(18) 0.52341(9) 0.0318(4) Uani 1 1 d . . .
H38 H 0.1671 0.9448 0.5619 0.038 Uiso 1 1 calc R . .
C25 C 0.08463(10) 0.99990(18) 0.49525(9) 0.0351(5) Uani 1 1 d . . .
H37 H 0.0805 1.0715 0.5159 0.042 Uiso 1 1 calc R . .
C26 C 0.03849(9) 0.97266(17) 0.43662(9) 0.0281(4) Uani 1 1 d . . .
H36 H 0.0046 1.0269 0.4187 0.034 Uiso 1 1 calc R . .

loop_
_atom_site_aniso_label
_atom_site_aniso_U_11
_atom_site_aniso_U_22
_atom_site_aniso_U_33
_atom_site_aniso_U_23
_atom_site_aniso_U_13
_atom_site_aniso_U_12
Cr1 0.01232(13) 0.01332(14) 0.01367(13) -0.00080(9) 0.00470(10) 0.00093(9)
P1 0.0134(2) 0.0155(2) 0.0210(2) -0.00111(16) 0.00637(16) -0.00245(15)
P2 0.0162(2) 0.0156(2) 0.0129(2) 0.00022(15) 0.00577(15) -0.00174(15)
O1 0.0265(6) 0.0268(7) 0.0167(6) -0.0074(5) -0.0006(5) 0.0119(5)
N1 0.0154(6) 0.0167(7) 0.0193(7) -0.0025(5) 0.0061(5) 0.0017(5)
N2 0.0156(6) 0.0168(7) 0.0123(6) -0.0010(5) 0.0042(5) 0.0023(5)
C1 0.0204(8) 0.0196(9) 0.0362(10) -0.0074(7) 0.0102(7) -0.0042(7)
C2 0.0390(11) 0.0356(11) 0.0306(10) -0.0104(9) 0.0130(9) -0.0164(9)
C3 0.0377(11) 0.0191(9) 0.0460(12) 0.0007(8) 0.0034(9) -0.0091(8)
C4 0.0174(8) 0.0184(8) 0.0256(9) 0.0035(7) 0.0072(7) -0.0021(6)
C5 0.0180(8) 0.0193(8) 0.0200(8) -0.0031(6) 0.0095(7) -0.0033(6)
C6 0.0208(8) 0.0203(8) 0.0179(8) -0.0043(6) 0.0091(7) -0.0016(7)
C7 0.0164(8) 0.0220(9) 0.0308(9) -0.0028(7) 0.0107(7) -0.0022(7)
C8 0.0284(10) 0.0416(12) 0.0546(13) 0.0049(10) 0.0263(10) -0.0025(9)
C9 0.0182(9) 0.0375(11) 0.0429(11) 0.0025(9) 0.0047(8) 0.0016(8)
C10 0.0151(8) 0.0198(8) 0.0193(8) -0.0001(6) 0.0042(6) 0.0021(6)
C11 0.0136(7) 0.0172(8) 0.0164(8) 0.0009(6) 0.0050(6) -0.0015(6)
C12 0.0184(8) 0.0192(8) 0.0155(8) -0.0003(6) 0.0067(6) -0.0042(6)
C13 0.0215(8) 0.0207(8) 0.0182(8) 0.0002(6) 0.0103(7) 0.0006(7)
C14 0.0246(9) 0.0350(10) 0.0258(9) 0.0023(8) 0.0143(7) -0.0006(8)
C15 0.0319(10) 0.0273(9) 0.0185(8) -0.0035(7) 0.0113(7) -0.0018(7)
C16 0.0247(8) 0.0183(8) 0.0154(8) 0.0028(6) 0.0051(6) -0.0003(7)
C17 0.0272(9) 0.0201(9) 0.0293(9) 0.0016(7) 0.0115(7) 0.0007(7)
C18 0.0389(10) 0.0214(9) 0.0290(9) 0.0047(7) 0.0181(8) -0.0016(8)
C19 0.0200(8) 0.0210(8) 0.0203(8) -0.0014(7) 0.0060(7) 0.0029(7)
C20 0.0238(9) 0.0230(9) 0.0291(9) 0.0037(7) 0.0019(7) 0.0075(7)
C21 0.0307(10) 0.0287(10) 0.0181(8) 0.0059(7) -0.0004(7) 0.0038(8)
C22 0.0251(9) 0.0302(9) 0.0156(8) -0.0008(7) 0.0041(7) 0.0008(7)
C23 0.0237(9) 0.0306(10) 0.0182(8) -0.0032(7) 0.0051(7) -0.0023(7)
C24 0.0356(10) 0.0341(10) 0.0212(9) -0.0102(8) 0.0037(8) -0.0090(8)
C25 0.0462(12) 0.0270(10) 0.0308(10) -0.0154(8) 0.0116(9) -0.0036(9)
C26 0.0298(9) 0.0237(9) 0.0304(10) -0.0065(8) 0.0098(8) 0.0024(8)

loop_
_atom_type_symbol
_atom_type_description
_atom_type_scat_dispersion_real
_atom_type_scat_dispersion_imag
_atom_type_scat_source
C C 0.0033 0.0016 'International Tables Vol C Tables 4.2.6.8 and 6.1.1.4'
H H 0.0000 0.0000 'International Tables Vol C Tables 4.2.6.8 and 6.1.1.4'
N N 0.0061 0.0033 'International Tables Vol C Tables 4.2.6.8 and 6.1.1.4'
O O 0.0106 0.0060 'International Tables Vol C Tables 4.2.6.8 and 6.1.1.4'
P P 0.1023 0.0942 'International Tables Vol C Tables 4.2.6.8 and 6.1.1.4'
Cr Cr 0.3209 0.6236 'International Tables Vol C Tables 4.2.6.8 and 6.1.1.4'

loop_
_geom_angle_atom_site_label_1
_geom_angle_atom_site_label_2
_geom_angle_atom_site_label_3
_geom_angle
_geom_angle_site_symmetry_1
_geom_angle_site_symmetry_3
N1 Cr1 N2 148.20(5) . .
N1 Cr1 Cr1 106.84(4) . 2
N2 Cr1 Cr1 104.93(4) . 2
N1 Cr1 O1 73.85(5) . .
N2 Cr1 O1 74.82(5) . .
Cr1 Cr1 O1 172.59(4) 2 .
N1 Cr1 P1 87.51(4) . .
N2 Cr1 P1 91.97(4) . .
Cr1 Cr1 P1 88.611(14) 2 .
O1 Cr1 P1 98.79(4) . .
N1 Cr1 P2 86.97(4) . .
N2 Cr1 P2 94.78(4) . .
Cr1 Cr1 P2 89.256(14) 2 .
O1 Cr1 P2 83.40(4) . .
P1 Cr1 P2 173.243(16) . .
C4 P1 C7 107.06(8) . .
C4 P1 C1 98.50(8) . .
C7 P1 C1 108.40(8) . .
C4 P1 Cr1 106.50(5) . .
C7 P1 Cr1 111.03(6) . .
C1 P1 Cr1 123.56(6) . .
C12 P2 C16 103.55(7) . .
C12 P2 C13 106.79(7) . .
C16 P2 C13 103.96(7) . .
C12 P2 Cr1 107.74(5) . .
C16 P2 Cr1 122.50(5) . .
C13 P2 Cr1 111.18(5) . .
C10 O1 C6 128.72(12) . .
C10 O1 Cr1 114.87(9) . .
C6 O1 Cr1 113.86(9) . .
C5 N1 C4 115.16(13) . 2
C5 N1 Cr1 117.86(10) . .
C4 N1 Cr1 123.56(10) 2 .
C11 N2 C12 113.85(12) . 2
C11 N2 Cr1 118.30(10) . .
C12 N2 Cr1 127.21(10) 2 .
C2 C1 C3 108.18(14) . .
C2 C1 P1 115.56(13) . .
C3 C1 P1 115.46(13) . .
C2 C1 H4 105.6 . .
C3 C1 H4 105.6 . .
P1 C1 H4 105.6 . .
C1 C2 H2 109.5 . .
C1 C2 H1 109.5 . .
H2 C2 H1 109.5 . .
C1 C2 H3 109.5 . .
H2 C2 H3 109.5 . .
H1 C2 H3 109.5 . .
C1 C3 H5 109.5 . .
C1 C3 H6 109.5 . .
H5 C3 H6 109.5 . .
C1 C3 H7 109.5 . .
H5 C3 H7 109.5 . .
H6 C3 H7 109.5 . .
N1 C4 P1 111.14(11) 2 .
N1 C4 H40 109.4 2 .
P1 C4 H40 109.4 . .
N1 C4 H8 109.4 2 .
P1 C4 H8 109.4 . .
H40 C4 H8 108.0 . .
N1 C5 C26 126.32(15) . .
N1 C5 C6 118.35(14) . .
C26 C5 C6 115.30(15) . .
C23 C6 O1 125.89(15) . .
C23 C6 C5 123.45(15) . .
O1 C6 C5 110.59(13) . .
C8 C7 C9 110.34(15) . .
C8 C7 P1 118.91(13) . .
C9 C7 P1 112.00(12) . .
C8 C7 H9 104.7 . .
C9 C7 H9 104.7 . .
P1 C7 H9 104.7 . .
C7 C8 H11 109.5 . .
C7 C8 H10 109.5 . .
H11 C8 H10 109.5 . .
C7 C8 H12 109.5 . .
H11 C8 H12 109.5 . .
H10 C8 H12 109.5 . .
C7 C9 H14 109.5 . .
C7 C9 H15 109.5 . .
H14 C9 H15 109.5 . .
C7 C9 H13 109.5 . .
H14 C9 H13 109.5 . .
H15 C9 H13 109.5 . .
C22 C10 O1 124.83(15) . .
C22 C10 C11 123.03(15) . .
O1 C10 C11 111.68(13) . .
N2 C11 C19 125.57(14) . .
N2 C11 C10 119.22(14) . .
C19 C11 C10 115.16(14) . .
N2 C12 P2 109.91(10) 2 .
N2 C12 H16 109.7 2 .
P2 C12 H16 109.7 . .
N2 C12 H31 109.7 2 .
P2 C12 H31 109.7 . .
H16 C12 H31 108.2 . .
C14 C13 C15 110.14(13) . .
C14 C13 P2 118.58(12) . .
C15 C13 P2 110.77(11) . .
C14 C13 H17 105.4 . .
C15 C13 H17 105.4 . .
P2 C13 H17 105.4 . .
C13 C14 H19 109.5 . .
C13 C14 H20 109.5 . .
H19 C14 H20 109.5 . .
C13 C14 H18 109.5 . .
H19 C14 H18 109.5 . .
H20 C14 H18 109.5 . .
C13 C15 H22 109.5 . .
C13 C15 H23 109.5 . .
H22 C15 H23 109.5 . .
C13 C15 H21 109.5 . .
H22 C15 H21 109.5 . .
H23 C15 H21 109.5 . .
C18 C16 C17 109.01(14) . .
C18 C16 P2 115.80(12) . .
C17 C16 P2 111.51(11) . .
C18 C16 H27 106.7 . .
C17 C16 H27 106.7 . .
P2 C16 H27 106.7 . .
C16 C17 H25 109.5 . .
C16 C17 H24 109.5 . .
H25 C17 H24 109.5 . .
C16 C17 H26 109.5 . .
H25 C17 H26 109.5 . .
H24 C17 H26 109.5 . .
C16 C18 H29 109.5 . .
C16 C18 H30 109.5 . .
H29 C18 H30 109.5 . .
C16 C18 H28 109.5 . .
H29 C18 H28 109.5 . .
H30 C18 H28 109.5 . .
C20 C19 C11 121.46(16) . .
C20 C19 H35 119.3 . .
C11 C19 H35 119.3 . .
C21 C20 C19 121.15(16) . .
C21 C20 H34 119.4 . .
C19 C20 H34 119.4 . .
C20 C21 C22 119.26(16) . .
C20 C21 H33 120.4 . .
C22 C21 H33 120.4 . .
C10 C22 C21 119.44(16) . .
C10 C22 H32 120.3 . .
C21 C22 H32 120.3 . .
C6 C23 C24 119.16(17) . .
C6 C23 H39 120.4 . .
C24 C23 H39 120.4 . .
C25 C24 C23 119.12(17) . .
C25 C24 H38 120.4 . .
C23 C24 H38 120.4 . .
C24 C25 C26 121.69(17) . .
C24 C25 H37 119.2 . .
C26 C25 H37 119.2 . .
C25 C26 C5 121.18(17) . .
C25 C26 H36 119.4 . .
C5 C26 H36 119.4 . .

loop_
_geom_bond_atom_site_label_1
_geom_bond_atom_site_label_2
_geom_bond_distance
_geom_bond_site_symmetry_2
Cr1 N1 2.0262(13) .
Cr1 N2 2.0449(13) .
Cr1 Cr1 2.1342(5) 2
Cr1 O1 2.2389(11) .
Cr1 P1 2.5568(5) .
Cr1 P2 2.5742(5) .
P1 C4 1.8504(17) .
P1 C7 1.8582(17) .
P1 C1 1.8683(17) .
P2 C12 1.8431(15) .
P2 C16 1.8714(16) .
P2 C13 1.8743(16) .
O1 C10 1.3922(19) .
O1 C6 1.3947(19) .
N1 C5 1.380(2) .
N1 C4 1.449(2) 2
N2 C11 1.378(2) .
N2 C12 1.4560(19) 2
C1 C2 1.524(3) .
C1 C3 1.532(3) .
C1 H4 0.9800 .
C2 H2 0.9600 .
C2 H1 0.9600 .
C2 H3 0.9600 .
C3 H5 0.9600 .
C3 H6 0.9600 .
C3 H7 0.9600 .
C4 N1 1.449(2) 2
C4 H40 0.9700 .
C4 H8 0.9700 .
C5 C26 1.405(2) .
C5 C6 1.420(2) .
C6 C23 1.376(2) .
C7 C8 1.523(2) .
C7 C9 1.535(3) .
C7 H9 0.9800 .
C8 H11 0.9600 .
C8 H10 0.9600 .
C8 H12 0.9600 .
C9 H14 0.9600 .
C9 H15 0.9600 .
C9 H13 0.9600 .
C10 C22 1.377(2) .
C10 C11 1.417(2) .
C11 C19 1.409(2) .
C12 N2 1.4559(19) 2
C12 H16 0.9700 .
C12 H31 0.9700 .
C13 C14 1.534(2) .
C13 C15 1.537(2) .
C13 H17 0.9800 .
C14 H19 0.9600 .
C14 H20 0.9600 .
C14 H18 0.9600 .
C15 H22 0.9600 .
C15 H23 0.9600 .
C15 H21 0.9600 .
C16 C18 1.531(2) .
C16 C17 1.530(2) .
C16 H27 0.9800 .
C17 H25 0.9600 .
C17 H24 0.9600 .
C17 H26 0.9600 .
C18 H29 0.9600 .
C18 H30 0.9600 .
C18 H28 0.9600 .
C19 C20 1.390(2) .
C19 H35 0.9300 .
C20 C21 1.375(3) .
C20 H34 0.9300 .
C21 C22 1.392(3) .
C21 H33 0.9300 .
C22 H32 0.9300 .
C23 C24 1.396(3) .
C23 H39 0.9300 .
C24 C25 1.372(3) .
C24 H38 0.9300 .
C25 C26 1.392(3) .
C25 H37 0.9300 .
C26 H36 0.9300 .

loop_
_geom_torsion_atom_site_label_1
_geom_torsion_atom_site_label_2
_geom_torsion_atom_site_label_3
_geom_torsion_atom_site_label_4
_geom_torsion
_geom_torsion_site_symmetry_1
_geom_torsion_site_symmetry_2
_geom_torsion_site_symmetry_3
_geom_torsion_site_symmetry_4
N1 Cr1 P1 C4 -95.97(7) . . . .
N2 Cr1 P1 C4 115.85(7) . . . .
Cr1 Cr1 P1 C4 10.95(6) 2 . . .
O1 Cr1 P1 C4 -169.21(6) . . . .
N1 Cr1 P1 C7 147.81(7) . . . .
N2 Cr1 P1 C7 -0.37(7) . . . .
Cr1 Cr1 P1 C7 -105.26(6) 2 . . .
O1 Cr1 P1 C7 74.57(7) . . . .
N1 Cr1 P1 C1 16.46(8) . . . .
N2 Cr1 P1 C1 -131.72(8) . . . .
Cr1 Cr1 P1 C1 123.38(7) 2 . . .
O1 Cr1 P1 C1 -56.78(7) . . . .
N1 Cr1 P2 C12 116.29(7) . . . .
N2 Cr1 P2 C12 -95.54(7) . . . .
Cr1 Cr1 P2 C12 9.38(6) 2 . . .
O1 Cr1 P2 C12 -169.62(6) . . . .
N1 Cr1 P2 C16 -124.01(7) . . . .
N2 Cr1 P2 C16 24.16(7) . . . .
Cr1 Cr1 P2 C16 129.08(6) 2 . . .
O1 Cr1 P2 C16 -49.93(7) . . . .
N1 Cr1 P2 C13 -0.40(7) . . . .
N2 Cr1 P2 C13 147.77(7) . . . .
Cr1 Cr1 P2 C13 -107.31(6) 2 . . .
O1 Cr1 P2 C13 73.69(6) . . . .
N1 Cr1 O1 C10 175.93(12) . . . .
N2 Cr1 O1 C10 -9.61(11) . . . .
P1 Cr1 O1 C10 -99.26(11) . . . .
P2 Cr1 O1 C10 87.18(11) . . . .
N1 Cr1 O1 C6 -20.53(10) . . . .
N2 Cr1 O1 C6 153.93(12) . . . .
P1 Cr1 O1 C6 64.28(11) . . . .
P2 Cr1 O1 C6 -109.28(10) . . . .
N2 Cr1 N1 C5 9.08(18) . . . .
Cr1 Cr1 N1 C5 -168.44(10) 2 . . .
O1 Cr1 N1 C5 19.26(11) . . . .
P1 Cr1 N1 C5 -80.64(11) . . . .
P2 Cr1 N1 C5 103.26(11) . . . .
N2 Cr1 N1 C4 167.16(11) . . . 2
Cr1 Cr1 N1 C4 -10.35(13) 2 . . 2
O1 Cr1 N1 C4 177.34(13) . . . 2
P1 Cr1 N1 C4 77.44(12) . . . 2
P2 Cr1 N1 C4 -98.66(12) . . . 2
N1 Cr1 N2 C11 17.83(17) . . . .
Cr1 Cr1 N2 C11 -164.63(10) 2 . . .
O1 Cr1 N2 C11 7.70(11) . . . .
P1 Cr1 N2 C11 106.28(11) . . . .
P2 Cr1 N2 C11 -74.13(11) . . . .
N1 Cr1 N2 C12 -171.98(12) . . . 2
Cr1 Cr1 N2 C12 5.56(13) 2 . . 2
O1 Cr1 N2 C12 177.89(14) . . . 2
P1 Cr1 N2 C12 -83.53(12) . . . 2
P2 Cr1 N2 C12 96.06(12) . . . 2
C4 P1 C1 C2 -172.14(13) . . . .
C7 P1 C1 C2 -60.89(15) . . . .
Cr1 P1 C1 C2 71.51(14) . . . .
C4 P1 C1 C3 -44.50(15) . . . .
C7 P1 C1 C3 66.74(15) . . . .
Cr1 P1 C1 C3 -160.85(11) . . . .
C7 P1 C4 N1 100.17(12) . . . 2
C1 P1 C4 N1 -147.52(12) . . . 2
Cr1 P1 C4 N1 -18.67(12) . . . 2
C4 N1 C5 C26 1.7(2) 2 . . .
Cr1 N1 C5 C26 161.59(14) . . . .
C4 N1 C5 C6 -176.46(14) 2 . . .
Cr1 N1 C5 C6 -16.56(19) . . . .
C10 O1 C6 C23 1.8(3) . . . .
Cr1 O1 C6 C23 -158.96(14) . . . .
C10 O1 C6 C5 178.76(15) . . . .
Cr1 O1 C6 C5 18.00(16) . . . .
N1 C5 C6 C23 174.59(15) . . . .
C26 C5 C6 C23 -3.8(2) . . . .
N1 C5 C6 O1 -2.5(2) . . . .
C26 C5 C6 O1 179.20(14) . . . .
C4 P1 C7 C8 42.19(16) . . . .
C1 P1 C7 C8 -63.18(16) . . . .
Cr1 P1 C7 C8 158.06(13) . . . .
C4 P1 C7 C9 172.83(12) . . . .
C1 P1 C7 C9 67.46(14) . . . .
Cr1 P1 C7 C9 -71.30(13) . . . .
C6 O1 C10 C22 36.6(3) . . . .
Cr1 O1 C10 C22 -162.76(14) . . . .
C6 O1 C10 C11 -150.91(15) . . . .
Cr1 O1 C10 C11 9.69(17) . . . .
C12 N2 C11 C19 0.7(2) 2 . . .
Cr1 N2 C11 C19 172.12(12) . . . .
C12 N2 C11 C10 -176.70(14) 2 . . .
Cr1 N2 C11 C10 -5.23(19) . . . .
C22 C10 C11 N2 169.12(15) . . . .
O1 C10 C11 N2 -3.5(2) . . . .
C22 C10 C11 C19 -8.5(2) . . . .
O1 C10 C11 C19 178.89(13) . . . .
C16 P2 C12 N2 -138.72(11) . . . 2
C13 P2 C12 N2 111.90(11) . . . 2
Cr1 P2 C12 N2 -7.62(12) . . . 2
C12 P2 C13 C14 29.38(15) . . . .
C16 P2 C13 C14 -79.72(14) . . . .
Cr1 P2 C13 C14 146.65(11) . . . .
C12 P2 C13 C15 158.13(11) . . . .
C16 P2 C13 C15 49.03(13) . . . .
Cr1 P2 C13 C15 -84.61(11) . . . .
C12 P2 C16 C18 -61.21(14) . . . .
C13 P2 C16 C18 50.26(14) . . . .
Cr1 P2 C16 C18 177.11(10) . . . .
C12 P2 C16 C17 64.20(13) . . . .
C13 P2 C16 C17 175.67(12) . . . .
Cr1 P2 C16 C17 -57.48(13) . . . .
N2 C11 C19 C20 -171.75(16) . . . .
C10 C11 C19 C20 5.7(2) . . . .
C11 C19 C20 C21 -0.2(3) . . . .
C19 C20 C21 C22 -3.0(3) . . . .
O1 C10 C22 C21 177.32(16) . . . .
C11 C10 C22 C21 5.7(3) . . . .
C20 C21 C22 C10 0.3(3) . . . .
O1 C6 C23 C24 179.18(16) . . . .
C5 C6 C23 C24 2.6(3) . . . .
C6 C23 C24 C25 0.4(3) . . . .
C23 C24 C25 C26 -2.1(3) . . . .
C24 C25 C26 C5 0.8(3) . . . .
N1 C5 C26 C25 -176.18(17) . . . .
C6 C5 C26 C25 2.0(3) . . . .
